data_1200011
loop_
_publ_author_name
'Robinson, Mark T.'

_publ_section_title
;
 The crystal structures of \b-K~2~SO~4~ and of \b-K~2~PO~3~F
;
_journal_coden_ASTM JPCHAX
_journal_issue 8
_journal_name_full 'Journal of Physical Chemistry'
_journal_page_first 925
_journal_page_last 928
_journal_paper_doi 10.1021/j150566a007
_journal_volume 62
_journal_year 1958
_chemical_formula_structural 'K2 S O4'
_chemical_formula_sum 'K2 O4 S'
_chemical_name_systematic 'Potassium sulfate - $-beta'
_space_group_IT_number 62
_symmetry_cell_setting orthorhombic
_symmetry_Int_Tables_number 62
_symmetry_space_group_name_Hall '-P 2c 2n'
_symmetry_space_group_name_H-M 'P n a m'
_cell_angle_alpha 90
_cell_angle_beta 90
_cell_angle_gamma 90
_cell_formula_units_Z 4
_cell_length_a 7.456(6)
_cell_length_b 10.08(1)
_cell_length_c 5.776(5)
_cell_volume 434.1
_exptl_crystal_density_meas 2.62(0)
_refine_ls_R_factor_all 0.095
_cod_database_code 1200011

loop_
_symmetry_equiv_pos_as_xyz
x,y,z
1/2+x,1/2-y,1/2-z
-x,-y,1/2+z
1/2-x,1/2+y,-z
-x,-y,-z
1/2-x,1/2+y,1/2+z
x,y,1/2-z
1/2+x,1/2-y,z

loop_
_atom_site_label
_atom_site_type_symbol
_atom_site_symmetry_multiplicity
_atom_site_Wyckoff_symbol
_atom_site_fract_x
_atom_site_fract_y
_atom_site_fract_z
_atom_site_occupancy
_atom_site_attached_hydrogens
_atom_site_calc_flag
K1 K1+ 4 c 0.1768(25) 0.0818(128) 0.25 1. 0 d
K2 K1+ 4 c -0.0115(19) 0.7046(15) 0.25 1. 0 d
S1 S6+ 4 c 0.2358(36) 0.4155(161) 0.25 1. 0 d
O1 O2- 4 c 0.0315(74) 0.4032(87) 0.25 1. 0 d
O2 O2- 4 c 0.2970(89) 0.5579(44) 0.25 1. 0 d
O3 O2- 8 d 0.2997(46) 0.3484(28) 0.0410(41) 1. 0 d

loop_
_atom_type_symbol
_atom_type_oxidation_number
K1+ 1.000
S6+ 6.000
O2- -2.000
